data_4313746
loop_
_publ_author_name
'Jamie L. Manson'
'Jiyeong Gu'
'John A. Schlueter'
'H.-Hau Wang'

_publ_section_title
;
 Structures and Magnetic Behavior of 1-, 2-, and 3D Coordination Polymers
 in the Cu(II)-Dicyanamide-Pyrimidine Family
;
_journal_name_full 'Inorganic Chemistry'
_journal_page_first 3950
_journal_page_last 3955
_journal_paper_doi 10.1021/ic026164t
_journal_volume 42
_journal_year 2003
_chemical_formula_moiety Cu1.5[N(CN)2]3(N2C4H4)
_chemical_formula_sum 'C10 H4 Cu1.5 N11 O0.38'
_chemical_formula_weight 379.55
_chemical_name_systematic
; 
 ? 
;
_space_group_IT_number 2
_symmetry_cell_setting triclinic
_symmetry_space_group_name_Hall '-P 1'
_symmetry_space_group_name_H-M 'P -1'
_atom_sites_solution_hydrogens geom
_atom_sites_solution_primary direct
_atom_sites_solution_secondary difmap
_audit_creation_method SHELXL-97
_cell_angle_alpha 86.014(2)
_cell_angle_beta 88.505(2)
_cell_angle_gamma 73.623(2)
_cell_formula_units_Z 2
_cell_length_a 7.7439(4)
_cell_length_b 9.3388(5)
_cell_length_c 10.1779(5)
_cell_measurement_reflns_used 984
_cell_measurement_temperature 298(2)
_cell_volume 704.46(6)
_computing_cell_refinement 'BRUKER SMART'
_computing_data_collection 'BRUKER SMART'
_computing_data_reduction 'BRUKER SHELXTL'
_computing_molecular_graphics 'BRUKER SHELXTL'
_computing_structure_refinement 'SHELXL-97 (Sheldrick, 1997)'
_computing_structure_solution 'SHELXS-97 (Sheldrick, 1990)'
_diffrn_ambient_temperature 298(2)
_diffrn_measured_fraction_theta_full 0.898
_diffrn_measured_fraction_theta_max 0.898
_diffrn_measurement_device_type 'BRUKER CCD area detector'
_diffrn_measurement_method 'omega scans'
_diffrn_radiation_monochromator graphite
_diffrn_radiation_source 'fine-focus sealed tube'
_diffrn_radiation_type MoK\a
_diffrn_radiation_wavelength 0.71073
_diffrn_reflns_av_R_equivalents 0.0161
_diffrn_reflns_av_sigmaI/netI 0.0154
_diffrn_reflns_limit_h_max 9
_diffrn_reflns_limit_h_min -10
_diffrn_reflns_limit_k_max 8
_diffrn_reflns_limit_k_min -12
_diffrn_reflns_limit_l_max 12
_diffrn_reflns_limit_l_min -13
_diffrn_reflns_number 4805
_diffrn_reflns_theta_full 28.24
_diffrn_reflns_theta_max 28.24
_diffrn_reflns_theta_min 2.01
_exptl_absorpt_coefficient_mu 2.304
_exptl_absorpt_process_details SADABS
_exptl_crystal_colour green
_exptl_crystal_density_diffrn 1.789
_exptl_crystal_density_method 'not measured'
_exptl_crystal_description block
_exptl_crystal_F_000 375
_exptl_crystal_size_max 0.4
_exptl_crystal_size_mid 0.3
_exptl_crystal_size_min 0.3
_refine_diff_density_max 0.615
_refine_diff_density_min -0.481
_refine_diff_density_rms 0.068
_refine_ls_extinction_coef 0.055(3)
_refine_ls_extinction_expression Fc^*^=kFc[1+0.001xFc^2^\l^3^/sin(2\q)]^-1/4^
_refine_ls_extinction_method SHELXL
_refine_ls_goodness_of_fit_ref 1.047
_refine_ls_hydrogen_treatment mixed
_refine_ls_matrix_type full
_refine_ls_number_parameters 210
_refine_ls_number_reflns 3136
_refine_ls_number_restraints 0
_refine_ls_restrained_S_all 1.047
_refine_ls_R_factor_all 0.0304
_refine_ls_R_factor_gt 0.0285
_refine_ls_shift/su_max 0.000
_refine_ls_shift/su_mean 0.000
_refine_ls_structure_factor_coef Fsqd
_refine_ls_weighting_details 'calc w=1/[\s^2^(Fo^2^)+(0.0477P)^2^+0.4511P] where P=(Fo^2^+2Fc^2^)/3'
_refine_ls_weighting_scheme calc
_refine_ls_wR_factor_gt 0.0794
_refine_ls_wR_factor_ref 0.0812
_reflns_number_gt 2931
_reflns_number_total 3136
_reflns_threshold_expression >2sigma(I)
_cod_data_source_file ic026164tsi20021108_021441_3.cif
_cod_data_source_block cudcapym_trimer_3
_cod_original_formula_sum 'C10 H4 Cu1.50 N11 O0.38'
_cod_database_code 4313746
_cell_measurement_twotheta_min 5.483
_cell_measurement_twotheta_max 56.325

loop_
_symmetry_equiv_pos_as_xyz
'x, y, z'
'-x, -y, -z'

loop_
_atom_site_label
_atom_site_type_symbol
_atom_site_fract_x
_atom_site_fract_y
_atom_site_fract_z
_atom_site_U_iso_or_equiv
_atom_site_adp_type
_atom_site_occupancy
_atom_site_symmetry_multiplicity
_atom_site_calc_flag
_atom_site_refinement_flags
_atom_site_disorder_assembly
_atom_site_disorder_group
Cu1 Cu 0.0000 1.0000 0.5000 0.03023(12) Uani 1 2 d S . .
Cu2 Cu 0.33652(3) 1.27891(3) 0.08026(2) 0.02939(11) Uani 1 1 d . . .
N11 N 0.3715(2) 1.10300(19) 0.22328(16) 0.0287(3) Uani 1 1 d . . .
C9 C 0.5197(3) 0.8605(3) 0.3159(3) 0.0410(5) Uani 1 1 d . . .
H9A H 0.6198 0.7772 0.3203 0.049 Uiso 1 1 calc R . .
N8 N 0.5758(2) 1.1823(2) 0.00534(18) 0.0368(4) Uani 1 1 d . . .
C10 C 0.5160(3) 0.9832(2) 0.2309(2) 0.0337(4) Uani 1 1 d . . .
H10A H 0.6158 0.9826 0.1778 0.040 Uiso 1 1 calc R . .
N5 N 0.3184(3) 1.4439(2) -0.0544(2) 0.0465(5) Uani 1 1 d . . .
N1 N 0.0131(3) 1.1917(2) 0.5623(2) 0.0391(4) Uani 1 1 d . . .
N10 N 0.2273(2) 0.98656(19) 0.38829(17) 0.0298(3) Uani 1 1 d . . .
C7 C 0.2331(3) 1.0987(2) 0.3032(2) 0.0311(4) Uani 1 1 d . . .
H7A H 0.1325 1.1816 0.2985 0.037 Uiso 1 1 calc R . .
N9 N 0.8559(3) 1.1804(3) -0.1094(2) 0.0474(5) Uani 1 1 d . . .
C6 C 0.7121(3) 1.1830(2) -0.0423(2) 0.0311(4) Uani 1 1 d . . .
C1 C 0.0151(3) 1.2964(2) 0.6131(2) 0.0341(4) Uani 1 1 d . . .
C8 C 0.3711(3) 0.8652(3) 0.3939(2) 0.0381(5) Uani 1 1 d . . .
H8A H 0.3698 0.7835 0.4512 0.046 Uiso 1 1 calc R . .
C4 C 0.3343(3) 1.5242(3) -0.1406(2) 0.0393(5) Uani 1 1 d . . .
N6 N 0.3710(4) 1.6048(3) -0.2410(3) 0.0622(7) Uani 1 1 d . . .
C2 C -0.0773(3) 1.4990(2) 0.7371(2) 0.0384(5) Uani 1 1 d . . .
N2 N 0.0422(3) 1.4107(3) 0.6650(3) 0.0556(6) Uani 1 1 d . . .
N3 N -0.1692(3) 1.5861(2) 0.8006(2) 0.0450(5) Uani 1 1 d . . .
O1 O 0.6138(12) 0.5377(10) 0.5225(9) 0.100 Uiso 0.378(7) 1 d P . .
C3 C 0.2647(3) 1.7355(3) -0.2779(2) 0.0386(5) Uani 1 1 d . . .
N4 N 0.1860(3) 1.8517(3) -0.3203(2) 0.0510(5) Uani 1 1 d . . .
C5 C 1.0035(3) 1.1868(2) -0.0542(2) 0.0331(4) Uani 1 1 d . . .
N7 N 1.1401(3) 1.1913(2) -0.0160(2) 0.0444(5) Uani 1 1 d . . .

loop_
_atom_site_aniso_label
_atom_site_aniso_U_11
_atom_site_aniso_U_22
_atom_site_aniso_U_33
_atom_site_aniso_U_23
_atom_site_aniso_U_13
_atom_site_aniso_U_12
Cu1 0.0370(2) 0.02380(18) 0.03138(19) -0.00551(13) 0.01393(14) -0.01138(14)
Cu2 0.02871(16) 0.02495(15) 0.03368(16) 0.00041(10) 0.00712(10) -0.00739(10)
N11 0.0288(8) 0.0266(8) 0.0302(8) -0.0012(6) 0.0064(6) -0.0080(6)
C9 0.0301(10) 0.0361(11) 0.0493(13) 0.0047(9) 0.0034(9) 0.0006(9)
N8 0.0303(9) 0.0431(10) 0.0365(9) 0.0006(8) 0.0059(7) -0.0108(8)
C10 0.0269(9) 0.0339(10) 0.0386(11) -0.0030(8) 0.0068(8) -0.0065(8)
N5 0.0464(11) 0.0375(10) 0.0529(12) 0.0102(9) 0.0043(9) -0.0111(9)
N1 0.0441(10) 0.0316(9) 0.0438(10) -0.0114(8) 0.0145(8) -0.0135(8)
N10 0.0328(8) 0.0268(8) 0.0290(8) -0.0010(6) 0.0077(6) -0.0077(7)
C7 0.0308(10) 0.0250(9) 0.0350(10) -0.0012(7) 0.0088(8) -0.0049(8)
N9 0.0335(10) 0.0803(16) 0.0350(10) -0.0089(10) 0.0078(8) -0.0265(10)
C6 0.0336(10) 0.0341(10) 0.0271(9) -0.0039(8) 0.0019(8) -0.0116(8)
C1 0.0348(10) 0.0310(10) 0.0347(10) -0.0043(8) 0.0092(8) -0.0066(8)
C8 0.0393(12) 0.0328(11) 0.0371(11) 0.0064(8) 0.0045(9) -0.0040(9)
C4 0.0418(12) 0.0318(11) 0.0428(12) 0.0004(9) 0.0022(9) -0.0088(9)
N6 0.0672(16) 0.0491(13) 0.0567(14) 0.0159(11) 0.0210(12) -0.0008(11)
C2 0.0450(12) 0.0282(10) 0.0434(12) -0.0062(9) 0.0061(9) -0.0123(9)
N2 0.0503(13) 0.0502(13) 0.0730(16) -0.0336(12) 0.0213(11) -0.0201(10)
N3 0.0529(12) 0.0284(9) 0.0508(12) -0.0075(8) 0.0138(9) -0.0070(8)
C3 0.0458(12) 0.0456(13) 0.0280(10) 0.0054(9) -0.0004(9) -0.0205(10)
N4 0.0490(12) 0.0542(13) 0.0458(12) 0.0171(10) -0.0052(9) -0.0121(10)
C5 0.0313(10) 0.0322(10) 0.0365(10) -0.0026(8) 0.0065(8) -0.0109(8)
N7 0.0344(10) 0.0466(11) 0.0538(12) -0.0004(9) -0.0015(8) -0.0146(9)

loop_
_atom_type_symbol
_atom_type_description
_atom_type_scat_dispersion_real
_atom_type_scat_dispersion_imag
_atom_type_scat_source
C C 0.0033 0.0016 'International Tables Vol C Tables 4.2.6.8 and 6.1.1.4'
H H 0.0000 0.0000 'International Tables Vol C Tables 4.2.6.8 and 6.1.1.4'
N N 0.0061 0.0033 'International Tables Vol C Tables 4.2.6.8 and 6.1.1.4'
O O 0.0106 0.0060 'International Tables Vol C Tables 4.2.6.8 and 6.1.1.4'
Cu Cu 0.3201 1.2651 'International Tables Vol C Tables 4.2.6.8 and 6.1.1.4'

loop_
_geom_angle_atom_site_label_1
_geom_angle_atom_site_label_2
_geom_angle_atom_site_label_3
_geom_angle
_geom_angle_site_symmetry_1
_geom_angle_site_symmetry_3
_geom_angle_publ_flag
N1 Cu1 N1 180.00(4) . 2_576 ?
N1 Cu1 N10 90.05(7) . . ?
N1 Cu1 N10 89.95(7) 2_576 . ?
N1 Cu1 N10 89.95(7) . 2_576 ?
N1 Cu1 N10 90.05(7) 2_576 2_576 ?
N10 Cu1 N10 180.000(1) . 2_576 ?
N1 Cu1 N4 86.54(9) . 2_585 ?
N1 Cu1 N4 93.46(9) 2_576 2_585 ?
N10 Cu1 N4 90.29(7) . 2_585 ?
N10 Cu1 N4 89.71(7) 2_576 2_585 ?
N1 Cu1 N4 93.46(9) . 1_546 ?
N1 Cu1 N4 86.54(9) 2_576 1_546 ?
N10 Cu1 N4 89.71(7) . 1_546 ?
N10 Cu1 N4 90.29(7) 2_576 1_546 ?
N4 Cu1 N4 180.0 2_585 1_546 ?
N5 Cu2 N8 87.39(9) . . ?
N5 Cu2 N3 91.46(9) . 2_586 ?
N8 Cu2 N3 154.08(9) . 2_586 ?
N5 Cu2 N11 176.69(8) . . ?
N8 Cu2 N11 89.90(7) . . ?
N3 Cu2 N11 90.16(8) 2_586 . ?
N5 Cu2 N7 94.01(9) . 1_455 ?
N8 Cu2 N7 107.23(8) . 1_455 ?
N3 Cu2 N7 98.69(9) 2_586 1_455 ?
N11 Cu2 N7 88.59(8) . 1_455 ?
C7 N11 C10 116.83(17) . . ?
C7 N11 Cu2 118.36(14) . . ?
C10 N11 Cu2 124.28(14) . . ?
C8 C9 C10 118.0(2) . . ?
C6 N8 Cu2 153.66(19) . . ?
N11 C10 C9 121.30(19) . . ?
C4 N5 Cu2 168.4(2) . . ?
C1 N1 Cu1 171.66(19) . . ?
C7 N10 C8 117.60(18) . . ?
C7 N10 Cu1 119.52(14) . . ?
C8 N10 Cu1 122.83(14) . . ?
N10 C7 N11 125.45(18) . . ?
C6 N9 C5 122.1(2) . . ?
N8 C6 N9 172.6(2) . . ?
N1 C1 N2 171.4(2) . . ?
N10 C8 C9 120.8(2) . . ?
N5 C4 N6 173.2(3) . . ?
C4 N6 C3 122.3(2) . . ?
N3 C2 N2 172.4(3) . . ?
C1 N2 C2 123.1(2) . . ?
C2 N3 Cu2 174.4(2) . 2_586 ?
N4 C3 N6 172.3(3) . . ?
C3 N4 Cu1 147.2(2) . 1_564 ?
N7 C5 N9 174.2(2) . . ?
C5 N7 Cu2 158.7(2) . 1_655 ?

loop_
_geom_bond_atom_site_label_1
_geom_bond_atom_site_label_2
_geom_bond_distance
_geom_bond_site_symmetry_2
_geom_bond_publ_flag
Cu1 N1 1.9702(19) . ?
Cu1 N1 1.9702(19) 2_576 ?
Cu1 N10 2.0489(17) . ?
Cu1 N10 2.0489(17) 2_576 ?
Cu1 N4 2.449(2) 2_585 ?
Cu1 N4 2.449(2) 1_546 ?
Cu2 N5 1.966(2) . ?
Cu2 N8 1.9769(19) . ?
Cu2 N3 1.987(2) 2_586 ?
Cu2 N11 2.0805(17) . ?
Cu2 N7 2.198(2) 1_455 ?
N11 C7 1.336(3) . ?
N11 C10 1.340(3) . ?
C9 C8 1.372(3) . ?
C9 C10 1.382(3) . ?
N8 C6 1.151(3) . ?
N5 C4 1.141(3) . ?
N1 C1 1.141(3) . ?
N10 C7 1.322(3) . ?
N10 C8 1.346(3) . ?
N9 C6 1.286(3) . ?
N9 C5 1.304(3) . ?
C1 N2 1.294(3) . ?
C4 N6 1.300(3) . ?
N6 C3 1.301(3) . ?
C2 N3 1.143(3) . ?
C2 N2 1.301(3) . ?
N3 Cu2 1.987(2) 2_586 ?
C3 N4 1.145(3) . ?
N4 Cu1 2.449(2) 1_564 ?
C5 N7 1.149(3) . ?
N7 Cu2 2.198(2) 1_655 ?

loop_
_geom_torsion_atom_site_label_1
_geom_torsion_atom_site_label_2
_geom_torsion_atom_site_label_3
_geom_torsion_atom_site_label_4
_geom_torsion
_geom_torsion_site_symmetry_1
_geom_torsion_site_symmetry_2
_geom_torsion_site_symmetry_3
_geom_torsion_site_symmetry_4
_geom_torsion_publ_flag
N5 Cu2 N11 C7 151.9(13) . . . . ?
N8 Cu2 N11 C7 -173.32(16) . . . . ?
N3 Cu2 N11 C7 32.60(17) 2_586 . . . ?
N7 Cu2 N11 C7 -66.09(16) 1_455 . . . ?
N5 Cu2 N11 C10 -36.7(14) . . . . ?
N8 Cu2 N11 C10 -1.95(18) . . . . ?
N3 Cu2 N11 C10 -156.03(18) 2_586 . . . ?
N7 Cu2 N11 C10 105.28(18) 1_455 . . . ?
N5 Cu2 N8 C6 36.7(4) . . . . ?
N3 Cu2 N8 C6 -51.3(5) 2_586 . . . ?
N11 Cu2 N8 C6 -141.4(4) . . . . ?
N7 Cu2 N8 C6 130.1(4) 1_455 . . . ?
C7 N11 C10 C9 1.0(3) . . . . ?
Cu2 N11 C10 C9 -170.47(18) . . . . ?
C8 C9 C10 N11 -0.6(4) . . . . ?
N8 Cu2 N5 C4 7.0(11) . . . . ?
N3 Cu2 N5 C4 161.1(11) 2_586 . . . ?
N11 Cu2 N5 C4 42(2) . . . . ?
N7 Cu2 N5 C4 -100.1(11) 1_455 . . . ?
N1 Cu1 N1 C1 -133(100) 2_576 . . . ?
N10 Cu1 N1 C1 -138.7(14) . . . . ?
N10 Cu1 N1 C1 41.3(14) 2_576 . . . ?
N4 Cu1 N1 C1 131.1(14) 2_585 . . . ?
N4 Cu1 N1 C1 -48.9(14) 1_546 . . . ?
N1 Cu1 N10 C7 -54.35(17) . . . . ?
N1 Cu1 N10 C7 125.65(17) 2_576 . . . ?
N10 Cu1 N10 C7 -119(100) 2_576 . . . ?
N4 Cu1 N10 C7 32.19(17) 2_585 . . . ?
N4 Cu1 N10 C7 -147.81(17) 1_546 . . . ?
N1 Cu1 N10 C8 128.07(19) . . . . ?
N1 Cu1 N10 C8 -51.93(19) 2_576 . . . ?
N10 Cu1 N10 C8 63(100) 2_576 . . . ?
N4 Cu1 N10 C8 -145.39(19) 2_585 . . . ?
N4 Cu1 N10 C8 34.61(19) 1_546 . . . ?
C8 N10 C7 N11 -1.2(3) . . . . ?
Cu1 N10 C7 N11 -178.87(16) . . . . ?
C10 N11 C7 N10 -0.1(3) . . . . ?
Cu2 N11 C7 N10 171.89(17) . . . . ?
Cu2 N8 C6 N9 -106(2) . . . . ?
C5 N9 C6 N8 -172.8(19) . . . . ?
Cu1 N1 C1 N2 121.1(17) . . . . ?
C7 N10 C8 C9 1.6(3) . . . . ?
Cu1 N10 C8 C9 179.18(19) . . . . ?
C10 C9 C8 N10 -0.7(4) . . . . ?
Cu2 N5 C4 N6 -9(4) . . . . ?
N5 C4 N6 C3 -174(2) . . . . ?
N1 C1 N2 C2 -174.8(16) . . . . ?
N3 C2 N2 C1 -175(2) . . . . ?
N2 C2 N3 Cu2 -145.6(19) . . . 2_586 ?
C4 N6 C3 N4 174(2) . . . . ?
N6 C3 N4 Cu1 78(2) . . . 1_564 ?
C6 N9 C5 N7 178(100) . . . . ?
N9 C5 N7 Cu2 122(2) . . . 1_655 ?
